data_1522866
loop_
_publ_author_name
'Schubert, K.'
'Lukas, H.L.'
'Bhan, S.'
'Meissner, H.G.'

_publ_section_title
;
 Zum Aufbau der Systeme Co-Ga, Pd-Ga, Pd-Sn und verwandter Legierungen
;
_journal_name_full 'Zeitschrift fuer Metallkunde'
_journal_page_first 534
_journal_page_last 540
_journal_volume 50
_journal_year 1959
_chemical_formula_sum 'Ga3 Pd5'
_space_group_IT_number 55
_symmetry_space_group_name_Hall '-P 2 2ab'
_symmetry_space_group_name_H-M 'P b a m'
_cell_angle_alpha 90
_cell_angle_beta 90
_cell_angle_gamma 90
_cell_formula_units_Z 2
_cell_length_a 5.42
_cell_length_b 10.51
_cell_length_c 4.03
_cell_volume 229.566
_citation_journal_id_ASTM ZEMTAE
_cod_data_source_file Schubert_ZEMTAE_1959_301.cif
_cod_data_source_block Ga3Pd5
_cod_original_cell_volume 229.5658
_cod_database_code 1522866

loop_
_symmetry_equiv_pos_as_xyz
x,y,z
-x,-y,z
x+1/2,-y+1/2,-z
-x+1/2,y+1/2,-z
-x,-y,-z
x,y,-z
-x-1/2,y-1/2,z
x-1/2,-y-1/2,z

loop_
_atom_site_label
_atom_site_type_symbol
_atom_site_fract_x
_atom_site_fract_y
_atom_site_fract_z
_atom_site_occupancy
_atom_site_U_iso_or_equiv
Ga2 Ga 0.315 0.393 0.5 1 0.0
Pd1 Pd 0 0.5 0 1 0.0
Ga1 Ga 0 0 0 1 0.0
Pd3 Pd 0.34 0.15 0.5 1 0.0
Pd2 Pd 0.09 0.232 0 1 0.0
